data_7031243
loop_
_publ_author_name
'Derry Holaday, M. G.'
'Tarafdar, Gourav'
'Kumar, Arun'
'Reddy, M. L. P.'
'Srinivasan, A.'

_publ_section_title
;
 Exploring anagostic interactions in 5,15-porphodimethene metal complexes.
;
_journal_issue 21
_journal_name_full 'Dalton transactions (Cambridge, England : 2003)'
_journal_page_first 7699
_journal_page_last 7703
_journal_paper_doi 10.1039/c3dt53307g
_journal_volume 43
_journal_year 2014
_chemical_formula_sum 'C28 H32 N4 O Zn'
_chemical_formula_weight 505.95
_chemical_name_systematic
;
?
;
_space_group_IT_number 14
_symmetry_cell_setting monoclinic
_symmetry_space_group_name_Hall '-P 2ybc'
_symmetry_space_group_name_H-M 'P 1 21/c 1'
_atom_sites_solution_hydrogens geom
_atom_sites_solution_primary direct
_atom_sites_solution_secondary difmap
_audit_creation_method SHELXL-97
_cell_angle_alpha 90.000(5)
_cell_angle_beta 103.945(5)
_cell_angle_gamma 90.000(5)
_cell_formula_units_Z 4
_cell_length_a 11.925(5)
_cell_length_b 13.851(5)
_cell_length_c 15.547(5)
_cell_measurement_reflns_used 5808
_cell_measurement_temperature 296(2)
_cell_measurement_theta_max 29.04
_cell_measurement_theta_min 2.94
_cell_volume 2492.3(16)
_computing_structure_refinement 'SHELXL-97 (Sheldrick, 1997)'
_diffrn_ambient_temperature 296(2)
_diffrn_measured_fraction_theta_full 0.997
_diffrn_measured_fraction_theta_max 0.997
_diffrn_radiation_monochromator graphite
_diffrn_radiation_source 'fine-focus sealed tube'
_diffrn_radiation_type MoK\a
_diffrn_radiation_wavelength 0.71073
_diffrn_reflns_av_R_equivalents 0.0651
_diffrn_reflns_av_sigmaI/netI 0.0470
_diffrn_reflns_limit_h_max 16
_diffrn_reflns_limit_h_min -17
_diffrn_reflns_limit_k_max 19
_diffrn_reflns_limit_k_min -19
_diffrn_reflns_limit_l_max 22
_diffrn_reflns_limit_l_min -22
_diffrn_reflns_number 45811
_diffrn_reflns_theta_full 30.52
_diffrn_reflns_theta_max 30.52
_diffrn_reflns_theta_min 2.87
_exptl_absorpt_coefficient_mu 1.013
_exptl_absorpt_correction_T_max 0.9143
_exptl_absorpt_correction_T_min 0.8796
_exptl_absorpt_correction_type empirical
_exptl_absorpt_process_details SADABS
_exptl_crystal_colour red
_exptl_crystal_density_diffrn 1.348
_exptl_crystal_density_method 'not measured'
_exptl_crystal_description cubic
_exptl_crystal_F_000 1064
_exptl_crystal_size_max 0.13
_exptl_crystal_size_mid 0.11
_exptl_crystal_size_min 0.09
_refine_diff_density_max 0.533
_refine_diff_density_min -0.255
_refine_diff_density_rms 0.054
_refine_ls_extinction_method none
_refine_ls_goodness_of_fit_ref 1.028
_refine_ls_hydrogen_treatment mixed
_refine_ls_matrix_type full
_refine_ls_number_parameters 319
_refine_ls_number_reflns 7591
_refine_ls_number_restraints 2
_refine_ls_restrained_S_all 1.030
_refine_ls_R_factor_all 0.0703
_refine_ls_R_factor_gt 0.0384
_refine_ls_shift/su_max 0.001
_refine_ls_shift/su_mean 0.000
_refine_ls_structure_factor_coef Fsqd
_refine_ls_weighting_details 'calc w=1/[\s^2^(Fo^2^)+(0.0455P)^2^+0.0000P] where P=(Fo^2^+2Fc^2^)/3'
_refine_ls_weighting_scheme calc
_refine_ls_wR_factor_gt 0.0861
_refine_ls_wR_factor_ref 0.0967
_reflns_number_gt 5151
_reflns_number_total 7591
_reflns_threshold_expression >2sigma(I)
_cod_data_source_file c3dt53307g2.cif
_cod_data_source_block as_znf2r_0m
_cod_original_sg_symbol_Hall -P2ybc
_cod_original_sg_symbol_H-M P21/c
_cod_database_code 7031243

loop_
_symmetry_equiv_pos_as_xyz
'x, y, z'
'-x, y+1/2, -z+1/2'
'-x, -y, -z'
'x, -y-1/2, z-1/2'

loop_
_atom_site_label
_atom_site_type_symbol
_atom_site_fract_x
_atom_site_fract_y
_atom_site_fract_z
_atom_site_U_iso_or_equiv
_atom_site_adp_type
_atom_site_occupancy
_atom_site_symmetry_multiplicity
_atom_site_calc_flag
_atom_site_refinement_flags
C1 C 0.34931(17) 0.01927(12) 0.12294(12) 0.0406(4) Uani 1 1 d .
C2 C 0.2579(2) -0.00977(15) 0.05148(14) 0.0530(5) Uani 1 1 d .
H2 H 0.2635 -0.0497 0.0046 0.064 Uiso 1 1 calc R
C3 C 0.1609(2) 0.03175(16) 0.06461(14) 0.0551(6) Uani 1 1 d .
H3 H 0.0871 0.0259 0.0278 0.066 Uiso 1 1 calc R
C4 C 0.19142(17) 0.08592(13) 0.14458(12) 0.0400(4) Uani 1 1 d .
C5 C 0.14744(16) 0.19611(13) 0.26583(13) 0.0389(4) Uani 1 1 d .
C6 C 0.07256(19) 0.25035(16) 0.30538(15) 0.0533(5) Uani 1 1 d .
H6 H -0.0068 0.2573 0.2838 0.064 Uiso 1 1 calc R
C7 C 0.13767(19) 0.29010(15) 0.38019(14) 0.0508(5) Uani 1 1 d .
H7 H 0.1115 0.3296 0.4196 0.061 Uiso 1 1 calc R
C8 C 0.25310(17) 0.26043(12) 0.38745(12) 0.0382(4) Uani 1 1 d .
C9 C 0.46143(17) 0.25717(13) 0.46811(11) 0.0377(4) Uani 1 1 d .
C10 C 0.55212(19) 0.28332(14) 0.54009(13) 0.0486(5) Uani 1 1 d .
H10 H 0.5461 0.3219 0.5877 0.058 Uiso 1 1 calc R
C11 C 0.6500(2) 0.24220(16) 0.52761(13) 0.0510(5) Uani 1 1 d .
H11 H 0.7235 0.2470 0.5650 0.061 Uiso 1 1 calc R
C12 C 0.61901(16) 0.19001(13) 0.44598(12) 0.0384(4) Uani 1 1 d .
C13 C 0.66191(16) 0.07883(12) 0.32528(13) 0.0397(4) Uani 1 1 d .
C14 C 0.73700(19) 0.02245(15) 0.28693(16) 0.0544(5) Uani 1 1 d .
H14 H 0.8160 0.0138 0.3095 0.065 Uiso 1 1 calc R
C15 C 0.67161(19) -0.01626(14) 0.21130(16) 0.0534(5) Uani 1 1 d .
H15 H 0.6974 -0.0563 0.1720 0.064 Uiso 1 1 calc R
C16 C 0.55770(17) 0.01543(12) 0.20327(13) 0.0394(4) Uani 1 1 d .
C17 C 0.10354(17) 0.14020(14) 0.18176(14) 0.0433(4) Uani 1 1 d .
C18 C 0.34708(18) 0.28354(12) 0.45526(12) 0.0394(4) Uani 1 1 d .
H18 H 0.3309 0.3230 0.4991 0.047 Uiso 1 1 calc R
C19 C 0.70568(17) 0.13401(13) 0.40999(14) 0.0423(4) Uani 1 1 d .
C20 C 0.46306(18) -0.00839(13) 0.13617(13) 0.0433(5) Uani 1 1 d .
H20 H 0.4785 -0.0495 0.0932 0.052 Uiso 1 1 calc R
C21 C 0.03848(19) 0.21157(16) 0.10993(15) 0.0555(6) Uani 1 1 d .
H21A H 0.0094 0.1763 0.0552 0.067 Uiso 1 1 calc R
H21B H -0.0275 0.2374 0.1285 0.067 Uiso 1 1 calc R
C22 C 0.1116(2) 0.29442(17) 0.09191(16) 0.0650(6) Uani 1 1 d .
H22A H 0.1389 0.3311 0.1452 0.098 Uiso 1 1 calc R
H22B H 0.0661 0.3352 0.0468 0.098 Uiso 1 1 calc R
H22C H 0.1764 0.2697 0.0722 0.098 Uiso 1 1 calc R
C23 C 0.01438(19) 0.06471(17) 0.19955(17) 0.0607(6) Uani 1 1 d .
H23A H -0.0501 0.0988 0.2134 0.073 Uiso 1 1 calc R
H23B H -0.0152 0.0278 0.1459 0.073 Uiso 1 1 calc R
C24 C 0.0640(2) -0.00416(17) 0.27426(18) 0.0714(7) Uani 1 1 d .
H24A H 0.1326 -0.0336 0.2641 0.107 Uiso 1 1 calc R
H24B H 0.0082 -0.0533 0.2769 0.107 Uiso 1 1 calc R
H24C H 0.0829 0.0306 0.3293 0.107 Uiso 1 1 calc R
C25 C 0.7649(2) 0.06056(17) 0.48249(17) 0.0634(6) Uani 1 1 d .
H25A H 0.8256 0.0273 0.4626 0.076 Uiso 1 1 calc R
H25B H 0.8007 0.0957 0.5360 0.076 Uiso 1 1 calc R
C26 C 0.6830(3) -0.0133(2) 0.5043(2) 0.0888(9) Uani 1 1 d .
H26A H 0.6265 0.0186 0.5290 0.133 Uiso 1 1 calc R
H26B H 0.7256 -0.0586 0.5465 0.133 Uiso 1 1 calc R
H26C H 0.6450 -0.0469 0.4513 0.133 Uiso 1 1 calc R
C27 C 0.79824(18) 0.20653(16) 0.39369(17) 0.0575(6) Uani 1 1 d .
H27A H 0.8275 0.2436 0.4474 0.069 Uiso 1 1 calc R
H27B H 0.8624 0.1705 0.3814 0.069 Uiso 1 1 calc R
C28 C 0.7526(2) 0.27574(16) 0.31767(19) 0.0691(7) Uani 1 1 d .
H28A H 0.7336 0.2405 0.2629 0.104 Uiso 1 1 calc R
H28B H 0.8106 0.3231 0.3155 0.104 Uiso 1 1 calc R
H28C H 0.6847 0.3074 0.3265 0.104 Uiso 1 1 calc R
N1 N 0.30526(13) 0.07943(10) 0.17975(10) 0.0352(3) Uani 1 1 d .
N2 N 0.25643(13) 0.20189(10) 0.31441(9) 0.0336(3) Uani 1 1 d .
N3 N 0.50555(13) 0.19925(10) 0.40978(9) 0.0343(3) Uani 1 1 d .
N4 N 0.55354(13) 0.07527(9) 0.27510(10) 0.0352(3) Uani 1 1 d .
Zn1 Zn 0.408445(17) 0.152849(13) 0.287208(13) 0.03134(7) Uani 1 1 d .
O1 O 0.43272(15) 0.28261(10) 0.21254(11) 0.0540(4) Uani 1 1 d D
H101 H 0.420(3) 0.3378(17) 0.233(3) 0.143(15) Uiso 1 1 d D
H102 H 0.461(3) 0.295(3) 0.1660(19) 0.152(15) Uiso 1 1 d D

loop_
_atom_site_aniso_label
_atom_site_aniso_U_11
_atom_site_aniso_U_22
_atom_site_aniso_U_33
_atom_site_aniso_U_23
_atom_site_aniso_U_13
_atom_site_aniso_U_12
C1 0.0512(12) 0.0325(9) 0.0380(10) -0.0048(7) 0.0105(9) -0.0033(8)
C2 0.0672(15) 0.0472(11) 0.0415(12) -0.0132(9) 0.0073(11) -0.0103(10)
C3 0.0509(14) 0.0617(13) 0.0453(12) -0.0103(10) -0.0026(10) -0.0152(10)
C4 0.0402(11) 0.0409(9) 0.0360(10) 0.0019(7) 0.0032(8) -0.0073(8)
C5 0.0333(10) 0.0453(10) 0.0391(11) 0.0082(8) 0.0107(8) 0.0018(8)
C6 0.0360(12) 0.0705(14) 0.0561(14) 0.0058(11) 0.0165(10) 0.0117(10)
C7 0.0524(13) 0.0557(12) 0.0516(13) 0.0038(10) 0.0267(11) 0.0147(10)
C8 0.0459(12) 0.0369(9) 0.0365(10) 0.0038(7) 0.0190(9) 0.0066(8)
C9 0.0486(12) 0.0359(9) 0.0301(9) -0.0014(7) 0.0126(8) -0.0033(8)
C10 0.0624(14) 0.0488(11) 0.0348(11) -0.0081(8) 0.0123(10) -0.0090(10)
C11 0.0482(13) 0.0607(13) 0.0378(11) -0.0060(9) -0.0019(9) -0.0103(10)
C12 0.0379(11) 0.0373(9) 0.0382(10) -0.0003(7) 0.0059(8) -0.0042(8)
C13 0.0347(10) 0.0348(9) 0.0507(12) 0.0018(8) 0.0127(9) 0.0035(7)
C14 0.0382(12) 0.0514(12) 0.0754(16) -0.0044(11) 0.0174(11) 0.0108(9)
C15 0.0579(14) 0.0415(10) 0.0683(15) -0.0068(10) 0.0301(12) 0.0100(9)
C16 0.0471(11) 0.0301(8) 0.0446(11) -0.0019(7) 0.0182(9) 0.0059(7)
C17 0.0305(10) 0.0521(11) 0.0448(11) 0.0028(9) 0.0041(8) -0.0033(8)
C18 0.0549(12) 0.0346(9) 0.0337(10) -0.0023(7) 0.0203(9) 0.0011(8)
C19 0.0312(10) 0.0427(10) 0.0499(12) 0.0018(8) 0.0036(9) -0.0006(7)
C20 0.0600(14) 0.0321(9) 0.0415(11) -0.0064(7) 0.0194(10) 0.0022(8)
C21 0.0448(13) 0.0701(14) 0.0468(13) 0.0095(10) 0.0020(10) 0.0090(10)
C22 0.0786(18) 0.0597(14) 0.0558(15) 0.0116(11) 0.0144(13) 0.0095(12)
C23 0.0432(13) 0.0722(15) 0.0677(16) -0.0018(12) 0.0152(11) -0.0180(11)
C24 0.0731(17) 0.0592(14) 0.0878(19) 0.0126(13) 0.0309(15) -0.0123(12)
C25 0.0548(15) 0.0633(14) 0.0628(15) 0.0094(11) -0.0041(12) 0.0127(11)
C26 0.104(2) 0.0682(17) 0.086(2) 0.0341(15) 0.0066(17) -0.0029(15)
C27 0.0366(12) 0.0625(14) 0.0745(16) -0.0102(12) 0.0153(11) -0.0095(10)
C28 0.0705(17) 0.0501(13) 0.097(2) 0.0046(12) 0.0412(15) -0.0070(11)
N1 0.0384(9) 0.0329(7) 0.0339(8) -0.0030(6) 0.0080(7) -0.0022(6)
N2 0.0348(8) 0.0340(7) 0.0344(8) 0.0020(6) 0.0132(7) 0.0030(6)
N3 0.0362(9) 0.0346(7) 0.0324(8) -0.0019(6) 0.0088(7) -0.0011(6)
N4 0.0354(9) 0.0313(7) 0.0397(9) -0.0020(6) 0.0107(7) 0.0024(6)
Zn1 0.03216(12) 0.03105(10) 0.03153(12) -0.00247(8) 0.00908(8) 0.00079(8)
O1 0.0744(11) 0.0391(8) 0.0561(10) 0.0066(7) 0.0306(8) 0.0015(7)

loop_
_atom_type_symbol
_atom_type_description
_atom_type_scat_dispersion_real
_atom_type_scat_dispersion_imag
_atom_type_scat_source
C C 0.0033 0.0016 'International Tables Vol C Tables 4.2.6.8 and 6.1.1.4'
H H 0.0000 0.0000 'International Tables Vol C Tables 4.2.6.8 and 6.1.1.4'
N N 0.0061 0.0033 'International Tables Vol C Tables 4.2.6.8 and 6.1.1.4'
Zn Zn 0.2839 1.4301 'International Tables Vol C Tables 4.2.6.8 and 6.1.1.4'
O O 0.0106 0.0060 'International Tables Vol C Tables 4.2.6.8 and 6.1.1.4'

loop_
_geom_angle_atom_site_label_1
_geom_angle_atom_site_label_2
_geom_angle_atom_site_label_3
_geom_angle
C20 C1 N1 125.13(17)
C20 C1 C2 125.69(18)
N1 C1 C2 109.16(18)
C3 C2 C1 106.64(18)
C2 C3 C4 107.96(19)
N1 C4 C3 110.03(18)
N1 C4 C17 127.22(16)
C3 C4 C17 122.74(18)
N2 C5 C6 110.57(18)
N2 C5 C17 127.56(17)
C6 C5 C17 121.87(18)
C7 C6 C5 107.38(19)
C6 C7 C8 107.25(18)
C18 C8 N2 125.21(16)
C18 C8 C7 126.13(18)
N2 C8 C7 108.66(17)
C18 C9 C10 126.31(18)
C18 C9 N3 124.68(17)
C10 C9 N3 109.01(17)
C11 C10 C9 107.60(18)
C10 C11 C12 107.02(18)
N3 C12 C11 110.07(17)
N3 C12 C19 127.43(17)
C11 C12 C19 122.50(18)
N4 C13 C14 110.61(18)
N4 C13 C19 127.68(16)
C14 C13 C19 121.70(18)
C15 C14 C13 106.98(19)
C14 C15 C16 107.19(18)
C20 C16 N4 124.37(17)
C20 C16 C15 126.16(18)
N4 C16 C15 109.47(18)
C5 C17 C4 117.43(16)
C5 C17 C21 107.88(17)
C4 C17 C21 108.29(17)
C5 C17 C23 107.49(17)
C4 C17 C23 107.37(17)
C21 C17 C23 108.07(17)
C8 C18 C9 129.98(17)
C13 C19 C12 117.62(16)
C13 C19 C25 107.66(16)
C12 C19 C25 107.47(18)
C13 C19 C27 107.18(17)
C12 C19 C27 107.78(16)
C25 C19 C27 108.91(17)
C1 C20 C16 130.06(17)
C22 C21 C17 114.03(19)
C24 C23 C17 113.68(18)
C26 C25 C19 113.7(2)
C28 C27 C19 113.52(18)
C4 N1 C1 106.20(15)
C4 N1 Zn1 129.71(12)
C1 N1 Zn1 123.71(13)
C5 N2 C8 106.14(15)
C5 N2 Zn1 130.02(12)
C8 N2 Zn1 123.44(12)
C12 N3 C9 106.30(15)
C12 N3 Zn1 129.66(12)
C9 N3 Zn1 123.77(12)
C13 N4 C16 105.75(15)
C13 N4 Zn1 129.34(12)
C16 N4 Zn1 124.52(12)
N2 Zn1 N3 91.89(6)
N2 Zn1 N4 166.82(5)
N3 Zn1 N4 87.19(6)
N2 Zn1 N1 86.97(6)
N3 Zn1 N1 167.41(5)
N4 Zn1 N1 91.07(6)
N2 Zn1 O1 94.18(6)
N3 Zn1 O1 96.67(6)
N4 Zn1 O1 98.98(6)
N1 Zn1 O1 95.92(6)

loop_
_geom_bond_atom_site_label_1
_geom_bond_atom_site_label_2
_geom_bond_distance
C1 C20 1.377(3)
C1 N1 1.405(2)
C1 C2 1.414(3)
C2 C3 1.351(3)
C3 C4 1.422(3)
C4 N1 1.339(2)
C4 C17 1.513(3)
C5 N2 1.339(2)
C5 C6 1.416(3)
C5 C17 1.501(3)
C6 C7 1.350(3)
C7 C8 1.415(3)
C8 C18 1.379(3)
C8 N2 1.404(2)
C9 C18 1.379(3)
C9 C10 1.403(3)
C9 N3 1.404(2)
C10 C11 1.354(3)
C11 C12 1.430(3)
C12 N3 1.340(2)
C12 C19 1.504(3)
C13 N4 1.340(2)
C13 C14 1.423(3)
C13 C19 1.503(3)
C14 C15 1.355(3)
C15 C16 1.404(3)
C16 C20 1.380(3)
C16 N4 1.401(2)
C17 C21 1.552(3)
C17 C23 1.563(3)
C19 C25 1.556(3)
C19 C27 1.558(3)
C21 C22 1.508(3)
C23 C24 1.509(3)
C25 C26 1.508(4)
C27 C28 1.517(3)
N1 Zn1 2.0854(15)
N2 Zn1 2.0726(16)
N3 Zn1 2.0789(15)
N4 Zn1 2.0834(15)
Zn1 O1 2.1963(15)

loop_
_geom_torsion_atom_site_label_1
_geom_torsion_atom_site_label_2
_geom_torsion_atom_site_label_3
_geom_torsion_atom_site_label_4
_geom_torsion
C20 C1 C2 C3 178.72(19)
N1 C1 C2 C3 0.0(2)
C1 C2 C3 C4 -0.5(2)
C2 C3 C4 N1 0.9(2)
C2 C3 C4 C17 -178.23(18)
N2 C5 C6 C7 -0.1(2)
C17 C5 C6 C7 178.82(18)
C5 C6 C7 C8 -0.2(2)
C6 C7 C8 C18 -178.75(18)
C6 C7 C8 N2 0.4(2)
C18 C9 C10 C11 179.67(18)
N3 C9 C10 C11 -0.6(2)
C9 C10 C11 C12 0.3(2)
C10 C11 C12 N3 0.1(2)
C10 C11 C12 C19 -179.70(17)
N4 C13 C14 C15 0.0(2)
C19 C13 C14 C15 -179.10(18)
C13 C14 C15 C16 -0.3(2)
C14 C15 C16 C20 -179.0(2)
C14 C15 C16 N4 0.4(2)
N2 C5 C17 C4 -2.1(3)
C6 C5 C17 C4 179.14(17)
N2 C5 C17 C21 -124.7(2)
C6 C5 C17 C21 56.5(2)
N2 C5 C17 C23 119.0(2)
C6 C5 C17 C23 -59.8(2)
N1 C4 C17 C5 2.1(3)
C3 C4 C17 C5 -178.87(18)
N1 C4 C17 C21 124.5(2)
C3 C4 C17 C21 -56.5(2)
N1 C4 C17 C23 -119.0(2)
C3 C4 C17 C23 60.0(2)
N2 C8 C18 C9 0.2(3)
C7 C8 C18 C9 179.20(19)
C10 C9 C18 C8 -179.28(19)
N3 C9 C18 C8 1.0(3)
N4 C13 C19 C12 2.2(3)
C14 C13 C19 C12 -178.93(17)
N4 C13 C19 C25 123.6(2)
C14 C13 C19 C25 -57.5(2)
N4 C13 C19 C27 -119.3(2)
C14 C13 C19 C27 59.6(2)
N3 C12 C19 C13 -2.1(3)
C11 C12 C19 C13 177.66(17)
N3 C12 C19 C25 -123.7(2)
C11 C12 C19 C25 56.1(2)
N3 C12 C19 C27 119.1(2)
C11 C12 C19 C27 -61.2(2)
N1 C1 C20 C16 -1.2(3)
C2 C1 C20 C16 -179.7(2)
N4 C16 C20 C1 0.8(3)
C15 C16 C20 C1 -179.79(19)
C5 C17 C21 C22 58.7(2)
C4 C17 C21 C22 -69.4(2)
C23 C17 C21 C22 174.61(19)
C5 C17 C23 C24 -58.6(3)
C4 C17 C23 C24 68.6(2)
C21 C17 C23 C24 -174.8(2)
C13 C19 C25 C26 -64.4(3)
C12 C19 C25 C26 63.2(3)
C27 C19 C25 C26 179.7(2)
C13 C19 C27 C28 58.1(2)
C12 C19 C27 C28 -69.4(2)
C25 C19 C27 C28 174.3(2)
C3 C4 N1 C1 -0.9(2)
C17 C4 N1 C1 178.22(17)
C3 C4 N1 Zn1 172.23(13)
C17 C4 N1 Zn1 -8.7(3)
C20 C1 N1 C4 -178.18(17)
C2 C1 N1 C4 0.5(2)
C20 C1 N1 Zn1 8.2(2)
C2 C1 N1 Zn1 -173.08(12)
C6 C5 N2 C8 0.4(2)
C17 C5 N2 C8 -178.51(17)
C6 C5 N2 Zn1 -172.45(13)
C17 C5 N2 Zn1 8.7(3)
C18 C8 N2 C5 178.69(17)
C7 C8 N2 C5 -0.46(19)
C18 C8 N2 Zn1 -7.9(2)
C7 C8 N2 Zn1 172.94(12)
C11 C12 N3 C9 -0.4(2)
C19 C12 N3 C9 179.35(17)
C11 C12 N3 Zn1 173.72(12)
C19 C12 N3 Zn1 -6.5(3)
C18 C9 N3 C12 -179.61(17)
C10 C9 N3 C12 0.61(19)
C18 C9 N3 Zn1 5.8(2)
C10 C9 N3 Zn1 -173.97(12)
C14 C13 N4 C16 0.3(2)
C19 C13 N4 C16 179.30(17)
C14 C13 N4 Zn1 -172.69(13)
C19 C13 N4 Zn1 6.3(3)
C20 C16 N4 C13 179.02(17)
C15 C16 N4 C13 -0.5(2)
C20 C16 N4 Zn1 -7.6(2)
C15 C16 N4 Zn1 172.96(12)
C5 N2 Zn1 N3 -177.85(15)
C8 N2 Zn1 N3 10.44(13)
C5 N2 Zn1 N4 -92.1(3)
C8 N2 Zn1 N4 96.2(3)
C5 N2 Zn1 N1 -10.41(15)
C8 N2 Zn1 N1 177.88(13)
C5 N2 Zn1 O1 85.31(16)
C8 N2 Zn1 O1 -86.40(13)
C12 N3 Zn1 N2 177.25(15)
C9 N3 Zn1 N2 -9.51(13)
C12 N3 Zn1 N4 10.40(15)
C9 N3 Zn1 N4 -176.36(13)
C12 N3 Zn1 N1 92.7(3)
C9 N3 Zn1 N1 -94.1(3)
C12 N3 Zn1 O1 -88.32(15)
C9 N3 Zn1 O1 84.92(14)
C13 N4 Zn1 N2 -96.6(3)
C16 N4 Zn1 N2 91.6(3)
C13 N4 Zn1 N3 -10.29(15)
C16 N4 Zn1 N3 177.92(14)
C13 N4 Zn1 N1 -177.81(15)
C16 N4 Zn1 N1 10.40(14)
C13 N4 Zn1 O1 86.03(16)
C16 N4 Zn1 O1 -85.76(14)
C4 N1 Zn1 N2 10.41(15)
C1 N1 Zn1 N2 -177.57(14)
C4 N1 Zn1 N3 95.5(3)
C1 N1 Zn1 N3 -92.5(3)
C4 N1 Zn1 N4 177.37(15)
C1 N1 Zn1 N4 -10.60(13)
C4 N1 Zn1 O1 -83.49(16)
C1 N1 Zn1 O1 88.54(14)
